data_7215681
loop_
_publ_author_name
'Shi, Hua-Yu'
'Dong, Yun-Bo'
'Liu, Ying-Ying'
'Ma, Jian-Fang'

_publ_section_title
;
 Multinuclear coordination polymers based on Ag&#x22EF;Ag interaction:
 syntheses, structures, and luminescence properties
;
_journal_issue 23
_journal_name_full CrystEngComm
_journal_page_first 5110
_journal_paper_doi 10.1039/c4ce00236a
_journal_volume 16
_journal_year 2014
_chemical_formula_moiety 'C42 H32 Ag2 N9 O8'
_chemical_formula_sum 'C42 H32 Ag2 N9 O8'
_chemical_formula_weight 1006.51
_chemical_name_systematic
;
 ?
;
_space_group_IT_number 2
_symmetry_cell_setting triclinic
_symmetry_space_group_name_Hall '-P 1'
_symmetry_space_group_name_H-M 'P -1'
_atom_sites_solution_hydrogens geom
_atom_sites_solution_primary direct
_atom_sites_solution_secondary difmap
_audit_creation_method SHELXL-97
_cell_angle_alpha 85.015(4)
_cell_angle_beta 79.768(4)
_cell_angle_gamma 65.610(5)
_cell_formula_units_Z 2
_cell_length_a 11.4860(6)
_cell_length_b 12.9510(8)
_cell_length_c 13.9760(6)
_cell_measurement_reflns_used 4147
_cell_measurement_temperature 293(2)
_cell_measurement_theta_max 29.1961
_cell_measurement_theta_min 3.2027
_cell_volume 1863.14(19)
_computing_cell_refinement CrysAlis
_computing_data_collection 'CrysAlis (Oxford Diffraction, 2006)'
_computing_data_reduction CrysAlis
_computing_structure_refinement 'SHELXL-97 (Sheldrick, 2008)'
_computing_structure_solution 'SHELXS-97 (Sheldrick, 2008)'
_diffrn_ambient_temperature 293(2)
_diffrn_detector_area_resol_mean 10.2375
_diffrn_measured_fraction_theta_full 0.998
_diffrn_measured_fraction_theta_max 0.834
_diffrn_measurement_device_type 'Oxford Diffraction Gemini R Ultra'
_diffrn_measurement_method '\w scan'
_diffrn_radiation_monochromator graphite
_diffrn_radiation_source 'fine-focus sealed tube'
_diffrn_radiation_type MoK\a
_diffrn_radiation_wavelength 0.71069
_diffrn_reflns_av_R_equivalents 0.0351
_diffrn_reflns_av_sigmaI/netI 0.0697
_diffrn_reflns_limit_h_max 15
_diffrn_reflns_limit_h_min -11
_diffrn_reflns_limit_k_max 17
_diffrn_reflns_limit_k_min -17
_diffrn_reflns_limit_l_max 19
_diffrn_reflns_limit_l_min -15
_diffrn_reflns_number 14064
_diffrn_reflns_theta_full 25.00
_diffrn_reflns_theta_max 29.26
_diffrn_reflns_theta_min 3.21
_exptl_absorpt_coefficient_mu 1.123
_exptl_absorpt_correction_T_max 0.7984
_exptl_absorpt_correction_T_min 0.7514
_exptl_absorpt_correction_type multi-scan
_exptl_absorpt_process_details
; 
CrysAlis (Oxford Diffraction, 2006)
;
_exptl_crystal_colour colourless
_exptl_crystal_density_diffrn 1.794
_exptl_crystal_density_method 'not measured'
_exptl_crystal_description block
_exptl_crystal_F_000 1010
_exptl_crystal_size_max 0.27
_exptl_crystal_size_mid 0.26
_exptl_crystal_size_min 0.21
_refine_diff_density_max 2.256
_refine_diff_density_min -1.135
_refine_diff_density_rms 0.105
_refine_ls_extinction_method none
_refine_ls_goodness_of_fit_ref 1.021
_refine_ls_hydrogen_treatment mixed
_refine_ls_matrix_type full
_refine_ls_number_parameters 550
_refine_ls_number_reflns 8471
_refine_ls_number_restraints 15
_refine_ls_restrained_S_all 1.029
_refine_ls_R_factor_all 0.1017
_refine_ls_R_factor_gt 0.0612
_refine_ls_shift/su_max 0.000
_refine_ls_shift/su_mean 0.000
_refine_ls_structure_factor_coef Fsqd
_refine_ls_weighting_details 'calc w=1/[\s^2^(Fo^2^)+(0.0639P)^2^+3.4769P] where P=(Fo^2^+2Fc^2^)/3'
_refine_ls_weighting_scheme calc
_refine_ls_wR_factor_gt 0.1375
_refine_ls_wR_factor_ref 0.1630
_reflns_number_gt 5547
_reflns_number_total 8471
_reflns_threshold_expression >2\s(I)
_cod_data_source_file c4ce00236a2.cif
_cod_data_source_block crystal6
_cod_depositor_comments
;
The following automatic conversions were performed:

'_symmetry_cell_setting' value 'Triclinic' changed to 'triclinic'
according to
/usr/data/users/saulius/crontab/automatic-downloads/rss-feeds/RSC/lib/dictionaries/cif_core.dic
dictionary named 'cif_core.dic' version 2.4.2 from 2011-04-26.

Automatic conversion script
Id: cif_fix_values 2281 2013-09-26 08:29:07Z andrius 

 Adding full bibliography for 7215675--7215683.cif.
;
_cod_original_cell_volume 1863.14(17)
_cod_original_sg_symbol_H-M p-1
_cod_database_code 7215681

loop_
_symmetry_equiv_pos_as_xyz
'x, y, z'
'-x, -y, -z'

loop_
_atom_site_label
_atom_site_type_symbol
_atom_site_fract_x
_atom_site_fract_y
_atom_site_fract_z
_atom_site_U_iso_or_equiv
_atom_site_adp_type
_atom_site_occupancy
_atom_site_symmetry_multiplicity
_atom_site_calc_flag
_atom_site_refinement_flags
Ag1 Ag 0.80573(5) 0.95504(4) 0.30918(4) 0.05535(17) Uani 1 1 d .
Ag2 Ag 1.19363(5) 0.83698(4) -0.17771(4) 0.05010(16) Uani 1 1 d .
C1 C 0.9983(5) 0.8994(4) 0.0445(4) 0.0362(12) Uani 1 1 d .
C2 C 1.0702(5) 0.9492(4) 0.0764(4) 0.0362(12) Uani 1 1 d .
C3 C 0.9263(5) 0.9500(4) -0.0318(4) 0.0379(12) Uani 1 1 d .
C4 C 0.9915(6) 0.7910(4) 0.0910(4) 0.0436(14) Uani 1 1 d .
H4A H 1.0034 0.7867 0.1585 0.052 Uiso 1 1 calc RD
H4B H 0.9064 0.7930 0.0898 0.052 Uiso 1 1 calc R
C5 C 1.1506(5) 0.8939(5) 0.1575(4) 0.0427(13) Uani 1 1 d .
H5A H 1.1437 0.8225 0.1764 0.051 Uiso 1 1 calc RD
H5B H 1.2408 0.8773 0.1326 0.051 Uiso 1 1 calc R
C6 C 0.8407(5) 0.9003(4) -0.0601(4) 0.0409(13) Uani 1 1 d .
H6A H 0.7957 0.8794 -0.0014 0.049 Uiso 1 1 calc R
H6B H 0.7760 0.9584 -0.0938 0.049 Uiso 1 1 calc R
C7 C 1.0785(7) 0.5920(5) 0.0342(5) 0.0519(16) Uani 1 1 d .
H7 H 1.0066 0.5765 0.0592 0.062 Uiso 1 1 calc R
C8 C 1.1911(7) 0.5197(5) -0.0156(5) 0.0532(16) Uani 1 1 d .
H8 H 1.2125 0.4453 -0.0318 0.064 Uiso 1 1 calc R
C9 C 1.2687(5) 0.5805(4) -0.0376(4) 0.0387(12) Uani 1 1 d .
C10 C 1.3999(6) 0.5410(5) -0.0919(4) 0.0417(13) Uani 1 1 d .
C11 C 1.4492(5) 0.4376(4) -0.1284(4) 0.0332(11) Uani 1 1 d .
H11 H 1.4010 0.3939 -0.1197 0.040 Uiso 1 1 calc R
C12 C 1.5673(6) 0.3981(5) -0.1771(5) 0.0549(17) Uani 1 1 d .
H12 H 1.6003 0.3260 -0.2031 0.066 Uiso 1 1 calc R
C13 C 1.6439(7) 0.4562(6) -0.1918(5) 0.0582(18) Uani 1 1 d .
H13 H 1.7281 0.4240 -0.2249 0.070 Uiso 1 1 calc R
C14 C 1.5934(7) 0.5635(6) -0.1563(5) 0.0570(17) Uani 1 1 d .
H14 H 1.6426 0.6065 -0.1673 0.068 Uiso 1 1 calc R
C15 C 1.1856(6) 0.9971(5) 0.2855(4) 0.0459(14) Uani 1 1 d .
H15 H 1.2731 0.9798 0.2651 0.055 Uiso 1 1 calc R
C16 C 1.1099(6) 1.0602(5) 0.3638(4) 0.0439(14) Uani 1 1 d .
H16 H 1.1340 1.0956 0.4071 0.053 Uiso 1 1 calc R
C17 C 0.9883(5) 1.0603(4) 0.3647(4) 0.0353(12) Uani 1 1 d .
C18 C 0.8705(5) 1.1148(4) 0.4340(4) 0.0362(12) Uani 1 1 d .
C19 C 0.8639(7) 1.1891(5) 0.5022(4) 0.0527(16) Uani 1 1 d .
H19 H 0.9349 1.2053 0.5048 0.063 Uiso 1 1 calc R
C20 C 0.7515(8) 1.2385(6) 0.5659(5) 0.065(2) Uani 1 1 d .
H20 H 0.7457 1.2881 0.6125 0.078 Uiso 1 1 calc R
C21 C 0.6490(8) 1.2145(6) 0.5604(5) 0.063(2) Uani 1 1 d .
H21 H 0.5717 1.2479 0.6027 0.076 Uiso 1 1 calc R
C22 C 0.6604(6) 1.1398(6) 0.4912(5) 0.0544(16) Uani 1 1 d .
H22 H 0.5896 1.1234 0.4881 0.065 Uiso 1 1 calc R
C23 C 0.8584(6) 0.7303(6) -0.1439(5) 0.0564(17) Uani 1 1 d .
H23 H 0.7772 0.7319 -0.1186 0.068 Uiso 1 1 calc R
C24 C 0.9479(6) 0.6555(5) -0.2095(5) 0.0551(16) Uani 1 1 d .
H24 H 0.9415 0.5958 -0.2375 0.066 Uiso 1 1 calc R
C25 C 1.0519(5) 0.6876(4) -0.2260(4) 0.0351(12) Uani 1 1 d .
C26 C 1.1789(5) 0.6374(4) -0.2863(4) 0.0363(12) Uani 1 1 d .
C27 C 1.2102(7) 0.5476(5) -0.3468(4) 0.0495(15) Uani 1 1 d .
H27 H 1.1483 0.5211 -0.3538 0.059 Uiso 1 1 calc R
C28 C 1.3325(8) 0.4986(6) -0.3957(5) 0.065(2) Uani 1 1 d .
H28 H 1.3549 0.4379 -0.4362 0.078 Uiso 1 1 calc R
C29 C 1.4226(7) 0.5383(6) -0.3856(5) 0.0622(19) Uani 1 1 d .
H29 H 1.5081 0.5029 -0.4156 0.075 Uiso 1 1 calc R
C30 C 1.3825(6) 0.6328(5) -0.3293(4) 0.0484(15) Uani 1 1 d .
H30 H 1.4409 0.6647 -0.3262 0.058 Uiso 1 1 calc R
C31 C 0.9489(8) 0.7065(6) 0.3794(5) 0.0566(17) Uani 1 1 d .
C32 C 0.9730(6) 0.6005(5) 0.4439(4) 0.0439(14) Uani 1 1 d .
C33 C 1.0885(6) 0.5073(5) 0.4235(4) 0.0466(14) Uani 1 1 d .
H33 H 1.1496 0.5119 0.3718 0.056 Uiso 1 1 calc R
C34 C 1.1172(6) 0.4070(5) 0.4772(4) 0.0434(13) Uani 1 1 d .
C35 C 1.2480(7) 0.3153(6) 0.4476(6) 0.0616(18) Uani 1 1 d .
C36 C 1.3598(5) 0.9632(4) -0.1389(4) 0.0361(12) Uani 1 1 d .
C37 C 1.4378(5) 0.9808(4) -0.0703(4) 0.0300(11) Uani 1 1 d .
C38 C 1.4798(5) 0.9024(4) 0.0040(4) 0.0336(11) Uani 1 1 d .
H38 H 1.4670 0.8357 0.0068 0.040 Uiso 1 1 calc R
C39 C 1.5401(5) 0.9211(4) 0.0733(4) 0.0298(11) Uani 1 1 d .
C40 C 1.5737(6) 0.8348(5) 0.1547(4) 0.0405(13) Uani 1 1 d .
C41 C 1.7332(7) 0.6786(6) 0.2183(5) 0.0592(14) Uani 1 1 d U
H41A H 1.8223 0.6275 0.2023 0.089 Uiso 1 1 calc R
H41B H 1.6800 0.6365 0.2282 0.089 Uiso 1 1 calc R
H41C H 1.7216 0.7180 0.2767 0.089 Uiso 1 1 calc R
C42 C 1.3742(10) 0.1536(8) 0.3440(7) 0.101(2) Uani 1 1 d U
H42A H 1.3610 0.1101 0.2981 0.151 Uiso 1 1 calc R
H42B H 1.4102 0.1052 0.3968 0.151 Uiso 1 1 calc R
H42C H 1.4327 0.1862 0.3125 0.151 Uiso 1 1 calc R
N1 N 1.0897(5) 0.6903(3) 0.0407(3) 0.0380(10) Uani 1 1 d .
N2 N 1.2058(4) 0.6852(4) -0.0027(3) 0.0380(10) Uani 1 1 d .
N3 N 1.4697(6) 0.6088(5) -0.1040(4) 0.0663(16) Uani 1 1 d .
N4 N 1.1105(4) 0.9645(4) 0.2432(3) 0.0376(10) Uani 1 1 d .
N5 N 0.9890(4) 1.0020(4) 0.2909(3) 0.0339(10) Uani 1 1 d .
N6 N 0.7691(4) 1.0898(4) 0.4283(3) 0.0406(11) Uani 1 1 d .
N7 N 0.9070(4) 0.8018(4) -0.1216(3) 0.0388(10) Uani 1 1 d .
N8 N 1.0249(4) 0.7772(3) -0.1720(3) 0.0314(9) Uani 1 1 d .
N9 N 1.2635(4) 0.6804(4) -0.2793(3) 0.0365(10) Uani 1 1 d .
O1 O 0.8464(6) 0.7877(5) 0.4036(5) 0.0938(19) Uani 1 1 d .
O2 O 1.0338(7) 0.7038(5) 0.3127(4) 0.0909(19) Uani 1 1 d .
O3 O 1.3440(6) 0.3023(6) 0.4737(7) 0.135(3) Uani 1 1 d .
O4 O 1.2482(6) 0.2457(5) 0.3824(5) 0.1013(19) Uani 1 1 d U
O5 O 1.3248(5) 0.8847(4) -0.1164(4) 0.0680(14) Uani 1 1 d .
O6 O 1.3313(5) 1.0305(4) -0.2064(3) 0.0726(15) Uani 1 1 d .
O7 O 1.4967(4) 0.8306(4) 0.2220(3) 0.0562(11) Uani 1 1 d .
O8 O 1.6958(4) 0.7609(3) 0.1384(3) 0.0547(11) Uani 1 1 d U

loop_
_atom_site_aniso_label
_atom_site_aniso_U_11
_atom_site_aniso_U_22
_atom_site_aniso_U_33
_atom_site_aniso_U_23
_atom_site_aniso_U_13
_atom_site_aniso_U_12
Ag1 0.0601(3) 0.0554(3) 0.0610(3) -0.0030(2) -0.0260(3) -0.0268(3)
Ag2 0.0472(3) 0.0524(3) 0.0615(3) -0.0187(2) -0.0098(2) -0.0270(2)
C1 0.043(3) 0.030(3) 0.028(3) -0.008(2) 0.007(2) -0.011(2)
C2 0.041(3) 0.026(2) 0.030(3) -0.007(2) 0.003(2) -0.004(2)
C3 0.041(3) 0.034(3) 0.030(3) -0.010(2) 0.001(2) -0.008(2)
C4 0.055(4) 0.035(3) 0.033(3) -0.001(2) -0.002(3) -0.013(3)
C5 0.040(3) 0.038(3) 0.040(3) 0.002(2) -0.008(3) -0.006(2)
C6 0.037(3) 0.038(3) 0.038(3) -0.009(2) 0.006(2) -0.008(2)
C7 0.058(4) 0.037(3) 0.063(4) -0.007(3) -0.002(3) -0.023(3)
C8 0.064(4) 0.035(3) 0.058(4) -0.011(3) -0.002(3) -0.019(3)
C9 0.044(3) 0.033(3) 0.040(3) 0.001(2) -0.015(3) -0.013(2)
C10 0.045(3) 0.039(3) 0.040(3) 0.004(3) -0.018(3) -0.013(3)
C11 0.035(3) 0.021(2) 0.039(3) -0.002(2) -0.002(2) -0.007(2)
C12 0.055(4) 0.046(3) 0.055(4) 0.002(3) -0.009(3) -0.011(3)
C13 0.046(4) 0.062(4) 0.049(4) 0.002(3) -0.001(3) -0.008(3)
C14 0.050(4) 0.067(4) 0.061(4) 0.009(4) -0.017(3) -0.029(3)
C15 0.037(3) 0.057(4) 0.045(3) 0.003(3) -0.012(3) -0.020(3)
C16 0.044(3) 0.051(3) 0.044(3) 0.003(3) -0.018(3) -0.022(3)
C17 0.043(3) 0.032(3) 0.033(3) 0.007(2) -0.012(2) -0.016(2)
C18 0.043(3) 0.041(3) 0.024(2) 0.003(2) -0.008(2) -0.016(2)
C19 0.067(4) 0.055(4) 0.039(3) -0.007(3) -0.011(3) -0.024(3)
C20 0.085(6) 0.060(4) 0.041(4) -0.014(3) -0.002(4) -0.021(4)
C21 0.069(5) 0.057(4) 0.042(4) -0.001(3) 0.001(3) -0.008(4)
C22 0.046(4) 0.060(4) 0.049(4) 0.001(3) -0.002(3) -0.016(3)
C23 0.044(4) 0.061(4) 0.074(5) -0.006(4) -0.007(3) -0.031(3)
C24 0.056(4) 0.052(4) 0.070(4) -0.017(3) -0.013(3) -0.031(3)
C25 0.041(3) 0.035(3) 0.033(3) 0.001(2) -0.014(2) -0.016(2)
C26 0.047(3) 0.030(3) 0.032(3) -0.001(2) -0.013(2) -0.013(2)
C27 0.067(4) 0.041(3) 0.045(3) -0.010(3) -0.006(3) -0.026(3)
C28 0.088(6) 0.046(4) 0.054(4) -0.017(3) 0.000(4) -0.022(4)
C29 0.055(4) 0.062(4) 0.047(4) -0.014(3) 0.008(3) -0.005(3)
C30 0.043(3) 0.058(4) 0.038(3) -0.001(3) -0.005(3) -0.015(3)
C31 0.077(5) 0.054(4) 0.053(4) 0.012(3) -0.030(4) -0.035(4)
C32 0.057(4) 0.046(3) 0.039(3) 0.009(3) -0.022(3) -0.027(3)
C33 0.059(4) 0.051(3) 0.040(3) 0.008(3) -0.015(3) -0.031(3)
C34 0.046(3) 0.047(3) 0.045(3) 0.002(3) -0.018(3) -0.024(3)
C35 0.055(4) 0.061(4) 0.081(5) -0.013(4) -0.024(4) -0.028(3)
C36 0.030(3) 0.036(3) 0.044(3) -0.005(3) -0.012(2) -0.012(2)
C37 0.027(2) 0.032(2) 0.034(3) -0.006(2) -0.005(2) -0.014(2)
C38 0.031(3) 0.029(2) 0.043(3) -0.002(2) -0.007(2) -0.015(2)
C39 0.026(2) 0.029(2) 0.035(3) 0.000(2) -0.006(2) -0.011(2)
C40 0.039(3) 0.041(3) 0.043(3) 0.005(3) -0.010(3) -0.016(3)
C41 0.0596(17) 0.0587(16) 0.0569(16) 0.0031(9) -0.0112(10) -0.0214(10)
C42 0.100(3) 0.100(3) 0.101(3) -0.0033(10) -0.0153(11) -0.0394(13)
N1 0.047(3) 0.030(2) 0.036(2) -0.0006(19) -0.005(2) -0.015(2)
N2 0.044(3) 0.034(2) 0.033(2) -0.0017(19) -0.005(2) -0.013(2)
N3 0.071(4) 0.068(4) 0.067(4) 0.014(3) -0.027(3) -0.031(3)
N4 0.036(2) 0.038(2) 0.033(2) -0.0009(19) -0.007(2) -0.007(2)
N5 0.037(2) 0.036(2) 0.029(2) -0.0001(18) -0.0058(19) -0.0152(19)
N6 0.037(3) 0.047(3) 0.035(2) 0.000(2) -0.007(2) -0.014(2)
N7 0.035(2) 0.040(2) 0.042(3) -0.002(2) -0.005(2) -0.016(2)
N8 0.040(2) 0.029(2) 0.029(2) -0.0021(17) -0.0062(19) -0.0168(19)
N9 0.039(3) 0.037(2) 0.031(2) -0.0051(19) -0.007(2) -0.011(2)
O1 0.092(4) 0.054(3) 0.120(5) 0.030(3) -0.027(4) -0.016(3)
O2 0.122(5) 0.079(4) 0.064(3) 0.033(3) -0.006(3) -0.043(4)
O3 0.075(4) 0.110(5) 0.215(9) -0.085(6) -0.054(5) -0.003(4)
O4 0.092(4) 0.097(4) 0.126(5) -0.025(4) -0.037(4) -0.037(3)
O5 0.088(4) 0.061(3) 0.089(3) 0.016(3) -0.054(3) -0.051(3)
O6 0.107(4) 0.082(3) 0.068(3) 0.029(3) -0.058(3) -0.065(3)
O7 0.050(3) 0.065(3) 0.049(2) 0.013(2) -0.001(2) -0.024(2)
O8 0.042(2) 0.051(2) 0.064(3) 0.0079(18) -0.006(2) -0.014(2)

loop_
_atom_type_symbol
_atom_type_description
_atom_type_scat_dispersion_real
_atom_type_scat_dispersion_imag
_atom_type_scat_source
C C 0.0033 0.0016 'International Tables Vol C Tables 4.2.6.8 and 6.1.1.4'
H H 0.0000 0.0000 'International Tables Vol C Tables 4.2.6.8 and 6.1.1.4'
N N 0.0061 0.0033 'International Tables Vol C Tables 4.2.6.8 and 6.1.1.4'
O O 0.0106 0.0060 'International Tables Vol C Tables 4.2.6.8 and 6.1.1.4'
Ag Ag -0.8971 1.1015 'International Tables Vol C Tables 4.2.6.8 and 6.1.1.4'

loop_
_geom_angle_atom_site_label_1
_geom_angle_atom_site_label_2
_geom_angle_atom_site_label_3
_geom_angle
_geom_angle_site_symmetry_1
_geom_angle_site_symmetry_3
O6 Ag1 O1 109.7(2) 2_775 .
O6 Ag1 N6 125.56(18) 2_775 .
O1 Ag1 N6 101.8(2) . .
O6 Ag1 N5 132.10(16) 2_775 .
O1 Ag1 N5 109.18(19) . .
N6 Ag1 N5 70.95(15) . .
O6 Ag1 Ag2 77.50(12) 2_775 2_775
O1 Ag1 Ag2 169.57(16) . 2_775
N6 Ag1 Ag2 78.93(11) . 2_775
N5 Ag1 Ag2 61.01(10) . 2_775
O5 Ag2 N9 123.35(18) . .
O5 Ag2 N8 155.22(18) . .
N9 Ag2 N8 70.44(15) . .
O5 Ag2 Ag1 78.16(12) . 2_775
N9 Ag2 Ag1 107.70(11) . 2_775
N8 Ag2 Ag1 119.56(10) . 2_775
C2 C1 C3 120.3(5) . .
C2 C1 C4 121.8(5) . .
C3 C1 C4 117.9(5) . .
C1 C2 C3 120.1(5) . 2_775
C1 C2 C5 120.8(5) . .
C3 C2 C5 119.0(5) 2_775 .
C2 C3 C1 119.5(5) 2_775 .
C2 C3 C6 120.7(5) 2_775 .
C1 C3 C6 119.7(5) . .
N1 C4 C1 111.8(4) . .
N4 C5 C2 113.3(4) . .
N7 C6 C3 115.0(4) . .
N1 C7 C8 107.2(6) . .
C7 C8 C9 105.5(5) . .
N2 C9 C8 110.5(5) . .
N2 C9 C10 122.2(5) . .
C8 C9 C10 127.3(5) . .
C11 C10 N3 122.0(6) . .
C11 C10 C9 116.7(5) . .
N3 C10 C9 121.3(5) . .
C12 C11 C10 118.8(6) . .
C11 C12 C13 123.9(6) . .
C12 C13 C14 117.8(6) . .
C13 C14 N3 120.5(7) . .
N4 C15 C16 107.2(5) . .
C15 C16 C17 104.8(5) . .
N5 C17 C16 111.1(5) . .
N5 C17 C18 121.0(5) . .
C16 C17 C18 128.0(5) . .
N6 C18 C19 121.8(5) . .
N6 C18 C17 117.1(5) . .
C19 C18 C17 121.1(6) . .
C20 C19 C18 119.3(7) . .
C21 C20 C19 119.4(7) . .
C20 C21 C22 119.1(7) . .
N6 C22 C21 122.8(7) . .
N7 C23 C24 108.4(6) . .
C23 C24 C25 104.8(5) . .
N8 C25 C24 109.9(5) . .
N8 C25 C26 119.0(5) . .
C24 C25 C26 131.0(5) . .
N9 C26 C27 121.4(5) . .
N9 C26 C25 117.1(4) . .
C27 C26 C25 121.5(5) . .
C28 C27 C26 119.1(6) . .
C27 C28 C29 120.2(6) . .
C28 C29 C30 117.6(6) . .
N9 C30 C29 122.8(7) . .
O2 C31 O1 126.8(7) . .
O2 C31 C32 117.6(7) . .
O1 C31 C32 115.5(7) . .
C33 C32 C34 118.1(5) . 2_766
C33 C32 C31 118.8(6) . .
C34 C32 C31 123.1(6) 2_766 .
C32 C33 C34 122.5(6) . .
C33 C34 C32 119.4(5) . 2_766
C33 C34 C35 115.9(6) . .
C32 C34 C35 124.7(5) 2_766 .
O3 C35 O4 120.2(7) . .
O3 C35 C34 127.0(7) . .
O4 C35 C34 112.8(6) . .
O6 C36 O5 126.6(5) . .
O6 C36 C37 117.8(5) . .
O5 C36 C37 115.4(5) . .
C39 C37 C38 117.8(5) 2_875 .
C39 C37 C36 122.0(5) 2_875 .
C38 C37 C36 119.9(5) . .
C39 C38 C37 121.5(5) . .
C38 C39 C37 120.7(5) . 2_875
C38 C39 C40 117.4(5) . .
C37 C39 C40 121.8(5) 2_875 .
O7 C40 O8 124.6(5) . .
O7 C40 C39 123.2(5) . .
O8 C40 C39 112.0(5) . .
N2 N1 C7 111.8(5) . .
N2 N1 C4 122.6(4) . .
C7 N1 C4 125.6(5) . .
C9 N2 N1 105.1(4) . .
C14 N3 C10 116.9(6) . .
N5 N4 C15 111.9(4) . .
N5 N4 C5 121.4(5) . .
C15 N4 C5 126.7(5) . .
C17 N5 N4 105.0(4) . .
C17 N5 Ag1 113.4(3) . .
N4 N5 Ag1 138.7(3) . .
C22 N6 C18 117.6(5) . .
C22 N6 Ag1 126.7(4) . .
C18 N6 Ag1 115.7(3) . .
N8 N7 C23 110.5(5) . .
N8 N7 C6 122.2(5) . .
C23 N7 C6 127.1(5) . .
N7 N8 C25 106.4(4) . .
N7 N8 Ag2 137.3(3) . .
C25 N8 Ag2 115.9(3) . .
C26 N9 C30 118.7(5) . .
C26 N9 Ag2 117.5(3) . .
C30 N9 Ag2 123.9(4) . .
C31 O1 Ag1 117.1(5) . .
C35 O4 C42 117.9(7) . .
C36 O5 Ag2 130.3(4) . .
C36 O6 Ag1 127.2(4) . 2_775
C40 O8 C41 113.3(5) . .

loop_
_geom_bond_atom_site_label_1
_geom_bond_atom_site_label_2
_geom_bond_distance
_geom_bond_site_symmetry_2
Ag1 O6 2.256(4) 2_775
Ag1 O1 2.355(5) .
Ag1 N6 2.376(5) .
Ag1 N5 2.388(5) .
Ag1 Ag2 3.1277(7) 2_775
Ag2 O5 2.170(4) .
Ag2 N9 2.351(4) .
Ag2 N8 2.353(4) .
Ag2 Ag1 3.1277(7) 2_775
C1 C2 1.385(8) .
C1 C3 1.413(7) .
C1 C4 1.521(7) .
C2 C3 1.409(7) 2_775
C2 C5 1.528(7) .
C3 C2 1.409(7) 2_775
C3 C6 1.498(8) .
C4 N1 1.459(7) .
C5 N4 1.460(7) .
C6 N7 1.450(7) .
C7 N1 1.345(7) .
C7 C8 1.352(9) .
C8 C9 1.395(8) .
C9 N2 1.334(7) .
C9 C10 1.460(8) .
C10 C11 1.328(7) .
C10 N3 1.396(8) .
C11 C12 1.313(8) .
C12 C13 1.355(10) .
C13 C14 1.367(9) .
C14 N3 1.384(9) .
C15 N4 1.340(7) .
C15 C16 1.361(8) .
C16 C17 1.394(8) .
C17 N5 1.327(7) .
C17 C18 1.460(8) .
C18 N6 1.349(7) .
C18 C19 1.383(8) .
C19 C20 1.370(10) .
C20 C21 1.352(11) .
C21 C22 1.378(10) .
C22 N6 1.339(8) .
C23 N7 1.343(8) .
C23 C24 1.354(9) .
C24 C25 1.396(8) .
C25 N8 1.335(6) .
C25 C26 1.461(8) .
C26 N9 1.324(7) .
C26 C27 1.383(8) .
C27 C28 1.357(10) .
C28 C29 1.364(11) .
C29 C30 1.378(9) .
C30 N9 1.333(7) .
C31 O2 1.215(9) .
C31 O1 1.227(9) .
C31 C32 1.527(8) .
C32 C33 1.379(8) .
C32 C34 1.399(8) 2_766
C33 C34 1.388(8) .
C34 C32 1.399(8) 2_766
C34 C35 1.493(9) .
C35 O3 1.164(9) .
C35 O4 1.336(9) .
C36 O6 1.221(7) .
C36 O5 1.237(7) .
C36 C37 1.511(7) .
C37 C39 1.390(7) 2_875
C37 C38 1.391(7) .
C38 C39 1.377(7) .
C39 C37 1.390(7) 2_875
C39 C40 1.507(7) .
C40 O7 1.186(7) .
C40 O8 1.323(7) .
C41 O8 1.467(7) .
C42 O4 1.488(11) .
N1 N2 1.341(6) .
N4 N5 1.339(6) .
N7 N8 1.332(6) .
O6 Ag1 2.256(4) 2_775
